data_9017791
loop_
_publ_author_name
'Bocchio, R.'
'Brajkovic, A.'
'Pilati, T.'

_publ_section_title
;
 Crystal chemistry of the olivines in the peridotites from the Ivrea-
 Verbano Zone (Western Italian Alps)
 Note: Sample Mo940
;
_journal_name_full 'Neues Jahrbuch fur Mineralogie, Monatshefte'
_journal_page_first 313
_journal_page_last 324
_journal_volume 7
_journal_year 1986
_chemical_compound_source 'Valsesia, Ivrea-Verbano Zone, Western Italian Alps'
_chemical_formula_sum 'Fe0.364 Mg1.636 O4 Si'
_chemical_name_mineral Forsterite
_space_group_IT_number 62
_space_group_name_Hall '-P 2c 2ab'
_space_group_name_H-M_alt 'P b n m'
_symmetry_space_group_name_H-M 'P b n m'
_cell_angle_alpha 90
_cell_angle_beta 90
_cell_angle_gamma 90
_cell_length_a 4.770
_cell_length_b 10.253
_cell_length_c 6.006
_cell_formula_units_Z 4
_cell_volume 293.734
_database_code_amcsd 0020394
_exptl_crystal_density_diffrn 3.441
_cod_data_source_file inputs/fixed/downloads/18/18923.cif
_cod_data_source_block 18923
_cod_original_formula_sum '(Mg1.636 Fe.364) Si O4'
_cod_database_code 9017791

loop_
_space_group_symop_operation_xyz
x,y,z
x,y,1/2-z
-x,-y,1/2+z
1/2+x,1/2-y,1/2+z
1/2-x,1/2+y,1/2-z
1/2-x,1/2+y,z
1/2+x,1/2-y,-z
-x,-y,-z

loop_
_atom_site_aniso_label
_atom_site_aniso_U_11
_atom_site_aniso_U_22
_atom_site_aniso_U_33
_atom_site_aniso_U_12
_atom_site_aniso_U_13
_atom_site_aniso_U_23
Mg1 0.00610 0.00740 0.00530 0.00020 -0.00090 -0.00090
Fe1 0.00610 0.00740 0.00530 0.00020 -0.00090 -0.00090
Mg2 0.00740 0.00450 0.00530 0.00020 0.00000 0.00000
Fe2 0.00740 0.00450 0.00530 0.00020 0.00000 0.00000
Si 0.00430 0.00430 0.00430 0.00010 0.00000 0.00000
O1 0.00500 0.00690 0.00530 0.00100 0.00000 0.00000
O2 0.00720 0.00380 0.00630 0.00050 0.00000 0.00000
O3 0.00740 0.00630 0.00500 0.00030 0.00000 0.00180

loop_
_atom_site_label
_atom_site_fract_x
_atom_site_fract_y
_atom_site_fract_z
_atom_site_occupancy
Mg1 0.00000 0.00000 0.00000 0.81600
Fe1 0.00000 0.00000 0.00000 0.18400
Mg2 -0.01080 0.27801 0.25000 0.82000
Fe2 -0.01080 0.27801 0.25000 0.18000
Si 0.42750 0.09471 0.25000 1.00000
O1 0.76610 0.09150 0.25000 1.00000
O2 0.28030 -0.05190 0.25000 1.00000
O3 0.27940 0.16350 0.03350 1.00000

loop_
_cod_related_entry_id
_cod_related_entry_database
_cod_related_entry_code
1 AMCSD 0020394
